data_4031283
loop_
_publ_author_name
'Cheng, Cungui'
'Liu, Shuiyou'
'Zhu, Gangguo'

_publ_section_title
;
 Divergent Synthesis of 2-Aminofurans via Palladium-Catalyzed
 Acetoxylative, Alkoxylative, and Hydroxylative Cycloisomerization of
 Homoallenyl Amides.
;
_journal_issue 15
_journal_name_full 'The Journal of organic chemistry'
_journal_page_first 7604
_journal_page_last 7612
_journal_paper_doi 10.1021/acs.joc.5b01182
_journal_volume 80
_journal_year 2015
_chemical_formula_sum 'C21 H21 N O5 S'
_chemical_formula_weight 399.45
_chemical_name_systematic
;
 ?
;
_space_group_IT_number 2
_symmetry_cell_setting triclinic
_symmetry_space_group_name_Hall '-P 1'
_symmetry_space_group_name_H-M 'P -1'
_atom_sites_solution_hydrogens geom
_atom_sites_solution_primary direct
_atom_sites_solution_secondary difmap
_audit_creation_method SHELXL-97
_cell_angle_alpha 108.373(3)
_cell_angle_beta 90.458(3)
_cell_angle_gamma 102.806(3)
_cell_formula_units_Z 4
_cell_length_a 9.9015(5)
_cell_length_b 13.1057(7)
_cell_length_c 16.6329(9)
_cell_measurement_reflns_used 6371
_cell_measurement_temperature 296(2)
_cell_measurement_theta_max 20.777
_cell_measurement_theta_min 2.503
_cell_volume 1990.33(19)
_computing_cell_refinement 'Siemens SMART & SAINT'
_computing_data_collection 'Siemens SMART'
_computing_data_reduction 'Siemens XPREP'
_computing_molecular_graphics 'Bruker SHELXTL'
_computing_publication_material 'Bruker SHELXTL'
_computing_structure_refinement 'Siemens SHELXTL'
_computing_structure_solution 'Siemens SHELXTL'
_diffrn_ambient_temperature 296(2)
_diffrn_measured_fraction_theta_full 0.993
_diffrn_measured_fraction_theta_max 0.993
_diffrn_measurement_device_type 'Bruker P4'
_diffrn_measurement_method '\w scans'
_diffrn_radiation_monochromator graphite
_diffrn_radiation_source 'fine-focus sealed tube'
_diffrn_radiation_type MoK\a
_diffrn_radiation_wavelength 0.71073
_diffrn_reflns_av_R_equivalents 0.1029
_diffrn_reflns_av_sigmaI/netI 0.0723
_diffrn_reflns_limit_h_max 12
_diffrn_reflns_limit_h_min -12
_diffrn_reflns_limit_k_max 17
_diffrn_reflns_limit_k_min -17
_diffrn_reflns_limit_l_max 21
_diffrn_reflns_limit_l_min -21
_diffrn_reflns_number 68168
_diffrn_reflns_theta_full 27.72
_diffrn_reflns_theta_max 27.72
_diffrn_reflns_theta_min 1.29
_diffrn_standards_decay_% none
_diffrn_standards_interval_count none
_diffrn_standards_interval_time none
_diffrn_standards_number none
_exptl_absorpt_coefficient_mu 0.195
_exptl_absorpt_correction_T_max .0000
_exptl_absorpt_correction_T_min .0000
_exptl_absorpt_correction_type empirical
_exptl_absorpt_process_details 'SADABS (Sheldrick, 1996)'
_exptl_crystal_colour colorless
_exptl_crystal_density_diffrn 1.333
_exptl_crystal_density_method 'not measured'
_exptl_crystal_description block
_exptl_crystal_F_000 840
_exptl_crystal_size_max .42
_exptl_crystal_size_mid .36
_exptl_crystal_size_min .26
_refine_diff_density_max 0.278
_refine_diff_density_min -0.310
_refine_diff_density_rms 0.050
_refine_ls_extinction_method none
_refine_ls_goodness_of_fit_ref 1.085
_refine_ls_hydrogen_treatment constr
_refine_ls_matrix_type full
_refine_ls_number_parameters 505
_refine_ls_number_reflns 9278
_refine_ls_number_restraints 0
_refine_ls_restrained_S_all 1.085
_refine_ls_R_factor_gt 0.0811
_refine_ls_shift/su_max 0.001
_refine_ls_shift/su_mean 0.000
_refine_ls_structure_factor_coef Fsqd
_refine_ls_weighting_details 'calc w=1/[\s^2^(Fo^2^)+(0.0605P)^2^+1.0488P] where P=(Fo^2^+2Fc^2^)/3'
_refine_ls_weighting_scheme calc
_refine_ls_wR_factor_gt 0.1492
_refine_ls_wR_factor_ref 0.1735
_reflns_number_gt 5635
_reflns_number_total 9278
_reflns_threshold_expression >2sigma(I)
_cod_data_source_file jo5b01182_si_002.cif
_cod_data_source_block a
_cod_depositor_comments
;
The following automatic conversions were performed:

'_symmetry_cell_setting' value 'Triclinic' changed to 'triclinic'
according to
/usr/data/users/saulius/crontab/automatic-downloads/rss-feeds/ACS/lib/dictionaries/cif_core.dic
dictionary named 'cif_core.dic' version 2.4.2 from 2011-04-26.

Automatic conversion script
Id: cif_fix_values 3271 2015-04-21 07:52:19Z andrius 

 Adding full bibliography for 4031283--4031284.cif.
;
_cod_original_cell_volume 1990.33(18)
_cod_original_sg_symbol_H-M P-1
_cod_database_code 4031283
_refine_ls_r_factor_ref 0.1413

loop_
_symmetry_equiv_pos_as_xyz
'x, y, z'
'-x, -y, -z'

loop_
_atom_site_label
_atom_site_type_symbol
_atom_site_fract_x
_atom_site_fract_y
_atom_site_fract_z
_atom_site_U_iso_or_equiv
_atom_site_adp_type
_atom_site_occupancy
_atom_site_symmetry_multiplicity
_atom_site_calc_flag
_atom_site_refinement_flags
S1 S 0.20703(7) 0.65700(7) -0.00441(5) 0.0403(2) Uani 1 1 d .
S2 S 0.73381(8) 0.13103(7) 0.48430(5) 0.0442(2) Uani 1 1 d .
N1 N 0.1497(2) 0.7726(2) 0.01975(15) 0.0345(6) Uani 1 1 d .
N2 N 0.6952(2) 0.2544(2) 0.50954(16) 0.0387(6) Uani 1 1 d .
O1 O 0.3540(2) 0.6881(2) -0.00444(16) 0.0559(6) Uani 1 1 d .
O2 O 0.1259(2) 0.58292(19) -0.07957(14) 0.0552(6) Uani 1 1 d .
O3 O -0.08779(18) 0.70230(17) 0.03431(13) 0.0377(5) Uani 1 1 d .
O4 O -0.3629(2) 0.72494(18) 0.10860(15) 0.0492(6) Uani 1 1 d .
O5 O -0.5140(3) 0.5929(2) 0.14172(18) 0.0697(8) Uani 1 1 d .
O6 O 0.6354(2) 0.0590(2) 0.41651(15) 0.0595(7) Uani 1 1 d .
O7 O 0.8778(2) 0.1477(2) 0.47177(16) 0.0618(7) Uani 1 1 d .
O8 O 0.46331(19) 0.21401(18) 0.54623(13) 0.0433(5) Uani 1 1 d .
O9 O 0.2099(2) 0.2669(2) 0.64362(15) 0.0568(6) Uani 1 1 d .
O10 O 0.0295(4) 0.1525(3) 0.6689(2) 0.1149(13) Uani 1 1 d .
C1 C 0.3531(3) 0.9208(3) 0.0927(2) 0.0526(9) Uani 1 1 d .
H1A H 0.4003 0.9010 0.0442 0.063 Uiso 1 1 calc R
C2 C 0.4173(4) 1.0060(3) 0.1640(3) 0.0662(12) Uani 1 1 d .
H2A H 0.5090 1.0429 0.1636 0.079 Uiso 1 1 calc R
C3 C 0.3480(4) 1.0372(3) 0.2356(3) 0.0673(11) Uani 1 1 d .
H3A H 0.3929 1.0943 0.2836 0.081 Uiso 1 1 calc R
C4 C 0.2127(4) 0.9838(3) 0.2359(2) 0.0595(10) Uani 1 1 d .
H4A H 0.1648 1.0054 0.2839 0.071 Uiso 1 1 calc R
C5 C 0.1475(3) 0.8978(3) 0.1652(2) 0.0455(8) Uani 1 1 d .
H5A H 0.0555 0.8619 0.1657 0.055 Uiso 1 1 calc R
C6 C 0.2169(3) 0.8646(2) 0.0941(2) 0.0365(7) Uani 1 1 d .
C7 C 0.0085(3) 0.7598(2) -0.00428(19) 0.0337(7) Uani 1 1 d .
C8 C -0.0524(3) 0.7888(2) -0.06366(18) 0.0328(7) Uani 1 1 d .
C9 C -0.1999(3) 0.7469(3) -0.0628(2) 0.0372(7) Uani 1 1 d .
C10 C -0.2154(3) 0.6960(2) -0.0033(2) 0.0372(7) Uani 1 1 d .
C11 C -0.3146(3) 0.7617(3) -0.1144(2) 0.0622(11) Uani 1 1 d .
H11A H -0.4026 0.7251 -0.1014 0.093 Uiso 1 1 calc R
H11B H -0.3037 0.7304 -0.1738 0.093 Uiso 1 1 calc R
H11C H -0.3107 0.8392 -0.1011 0.093 Uiso 1 1 calc R
C12 C -0.3376(3) 0.6425(3) 0.0320(2) 0.0454(8) Uani 1 1 d .
H12A H -0.4181 0.6166 -0.0089 0.054 Uiso 1 1 calc R
H12B H -0.3192 0.5797 0.0454 0.054 Uiso 1 1 calc R
C13 C -0.4569(3) 0.6884(3) 0.1570(2) 0.0494(9) Uani 1 1 d .
C14 C -0.4803(4) 0.7811(4) 0.2305(3) 0.0708(11) Uani 1 1 d .
H14A H -0.5477 0.7524 0.2638 0.106 Uiso 1 1 calc R
H14B H -0.5138 0.8325 0.2100 0.106 Uiso 1 1 calc R
H14C H -0.3944 0.8182 0.2649 0.106 Uiso 1 1 calc R
C15 C 0.1241(3) 0.9471(3) -0.0802(2) 0.0455(8) Uani 1 1 d .
H15A H 0.1451 0.9733 -0.0217 0.055 Uiso 1 1 calc R
C16 C 0.1963(4) 1.0039(3) -0.1301(3) 0.0581(10) Uani 1 1 d .
H16A H 0.2656 1.0676 -0.1049 0.070 Uiso 1 1 calc R
C17 C 0.1662(4) 0.9664(3) -0.2164(3) 0.0616(10) Uani 1 1 d .
H17A H 0.2152 1.0043 -0.2499 0.074 Uiso 1 1 calc R
C18 C 0.0638(4) 0.8732(3) -0.2531(2) 0.0592(10) Uani 1 1 d .
H18A H 0.0435 0.8477 -0.3117 0.071 Uiso 1 1 calc R
C19 C -0.0100(3) 0.8164(3) -0.2039(2) 0.0463(8) Uani 1 1 d .
H19A H -0.0808 0.7539 -0.2296 0.056 Uiso 1 1 calc R
C20 C 0.0208(3) 0.8518(2) -0.11667(19) 0.0338(7) Uani 1 1 d .
C21 C 0.1684(3) 0.6049(3) 0.0797(2) 0.0489(8) Uani 1 1 d .
H21A H 0.1990 0.5377 0.0693 0.073 Uiso 1 1 calc R
H21B H 0.0698 0.5901 0.0843 0.073 Uiso 1 1 calc R
H21C H 0.2150 0.6584 0.1318 0.073 Uiso 1 1 calc R
C22 C 0.9165(3) 0.3916(3) 0.5579(3) 0.0643(11) Uani 1 1 d .
H22A H 0.9485 0.3628 0.5050 0.077 Uiso 1 1 calc R
C23 C 1.0014(4) 0.4787(4) 0.6203(4) 0.0843(15) Uani 1 1 d .
H23A H 1.0916 0.5075 0.6098 0.101 Uiso 1 1 calc R
C24 C 0.9538(5) 0.5230(4) 0.6975(4) 0.0842(15) Uani 1 1 d .
H24A H 1.0118 0.5812 0.7395 0.101 Uiso 1 1 calc R
C25 C 0.8212(5) 0.4818(3) 0.7129(3) 0.0720(12) Uani 1 1 d .
H25A H 0.7885 0.5133 0.7650 0.086 Uiso 1 1 calc R
C26 C 0.7355(4) 0.3936(3) 0.6518(2) 0.0539(9) Uani 1 1 d .
H26A H 0.6453 0.3655 0.6627 0.065 Uiso 1 1 calc R
C27 C 0.7838(3) 0.3474(3) 0.5743(2) 0.0411(8) Uani 1 1 d .
C28 C 0.5552(3) 0.2555(3) 0.49607(19) 0.0367(7) Uani 1 1 d .
C29 C 0.4918(3) 0.2929(2) 0.44324(18) 0.0348(7) Uani 1 1 d .
C30 C 0.3476(3) 0.2745(3) 0.46133(19) 0.0396(7) Uani 1 1 d .
C31 C 0.3361(3) 0.2265(3) 0.5218(2) 0.0417(8) Uani 1 1 d .
C32 C 0.2327(3) 0.3025(4) 0.4193(3) 0.0668(11) Uani 1 1 d .
H32A H 0.1470 0.2811 0.4428 0.100 Uiso 1 1 calc R
H32B H 0.2240 0.2635 0.3593 0.100 Uiso 1 1 calc R
H32C H 0.2537 0.3807 0.4288 0.100 Uiso 1 1 calc R
C33 C 0.2167(3) 0.1825(3) 0.5645(2) 0.0530(9) Uani 1 1 d .
H33A H 0.1311 0.1636 0.5286 0.064 Uiso 1 1 calc R
H33B H 0.2291 0.1164 0.5751 0.064 Uiso 1 1 calc R
C34 C 0.1073(4) 0.2410(4) 0.6898(2) 0.0576(10) Uani 1 1 d .
C35 C 0.1053(5) 0.3344(4) 0.7682(3) 0.0909(15) Uani 1 1 d .
H35A H 0.0297 0.3127 0.7997 0.136 Uiso 1 1 calc R
H35B H 0.0935 0.3969 0.7530 0.136 Uiso 1 1 calc R
H35C H 0.1914 0.3538 0.8025 0.136 Uiso 1 1 calc R
C36 C 0.6323(3) 0.2770(3) 0.3185(2) 0.0418(8) Uani 1 1 d .
H36A H 0.6537 0.2147 0.3257 0.050 Uiso 1 1 calc R
C37 C 0.6793(3) 0.3106(3) 0.2507(2) 0.0531(9) Uani 1 1 d .
H37A H 0.7304 0.2700 0.2118 0.064 Uiso 1 1 calc R
C38 C 0.6504(4) 0.4038(3) 0.2407(2) 0.0598(10) Uani 1 1 d .
H38A H 0.6809 0.4259 0.1947 0.072 Uiso 1 1 calc R
C39 C 0.5765(4) 0.4645(3) 0.2986(3) 0.0622(10) Uani 1 1 d .
H39A H 0.5588 0.5286 0.2926 0.075 Uiso 1 1 calc R
C40 C 0.5282(3) 0.4306(3) 0.3660(2) 0.0502(9) Uani 1 1 d .
H40A H 0.4782 0.4722 0.4050 0.060 Uiso 1 1 calc R
C41 C 0.5533(3) 0.3357(3) 0.37587(18) 0.0355(7) Uani 1 1 d .
C42 C 0.7054(4) 0.0895(3) 0.5742(2) 0.0560(9) Uani 1 1 d .
H42A H 0.7259 0.0184 0.5637 0.084 Uiso 1 1 calc R
H42B H 0.6100 0.0847 0.5864 0.084 Uiso 1 1 calc R
H42C H 0.7647 0.1425 0.6219 0.084 Uiso 1 1 calc R

loop_
_atom_site_aniso_label
_atom_site_aniso_U_11
_atom_site_aniso_U_22
_atom_site_aniso_U_33
_atom_site_aniso_U_23
_atom_site_aniso_U_13
_atom_site_aniso_U_12
S1 0.0254(4) 0.0479(5) 0.0464(5) 0.0128(4) 0.0080(3) 0.0097(3)
S2 0.0359(4) 0.0513(5) 0.0477(5) 0.0166(4) 0.0056(4) 0.0140(4)
N1 0.0202(11) 0.0425(15) 0.0398(15) 0.0142(12) 0.0012(10) 0.0047(10)
N2 0.0253(12) 0.0459(16) 0.0462(16) 0.0164(13) 0.0009(11) 0.0090(11)
O1 0.0273(11) 0.0673(16) 0.0782(17) 0.0270(14) 0.0169(11) 0.0161(11)
O2 0.0495(14) 0.0576(15) 0.0466(14) 0.0016(12) 0.0074(11) 0.0110(12)
O3 0.0222(10) 0.0474(13) 0.0448(13) 0.0204(10) 0.0024(9) 0.0031(9)
O4 0.0353(12) 0.0493(14) 0.0625(15) 0.0208(12) 0.0161(11) 0.0047(10)
O5 0.0585(16) 0.0678(19) 0.091(2) 0.0440(17) 0.0220(15) 0.0033(14)
O6 0.0616(15) 0.0573(16) 0.0534(15) 0.0098(13) -0.0001(12) 0.0137(13)
O7 0.0416(13) 0.0762(18) 0.0808(18) 0.0338(15) 0.0186(12) 0.0283(12)
O8 0.0298(11) 0.0595(15) 0.0434(13) 0.0235(11) 0.0071(9) 0.0063(10)
O9 0.0479(14) 0.0611(16) 0.0611(16) 0.0193(13) 0.0272(12) 0.0125(12)
O10 0.089(2) 0.134(3) 0.091(2) 0.030(2) 0.0398(19) -0.028(2)
C1 0.0290(16) 0.052(2) 0.072(3) 0.019(2) 0.0011(16) 0.0017(15)
C2 0.0321(18) 0.054(2) 0.100(3) 0.019(2) -0.014(2) -0.0074(17)
C3 0.062(3) 0.048(2) 0.076(3) 0.008(2) -0.022(2) 0.000(2)
C4 0.066(2) 0.052(2) 0.051(2) 0.0070(19) -0.0020(19) 0.0103(19)
C5 0.0379(17) 0.045(2) 0.049(2) 0.0145(17) -0.0009(15) 0.0015(15)
C6 0.0276(15) 0.0364(18) 0.0461(19) 0.0162(15) -0.0041(13) 0.0053(13)
C7 0.0212(13) 0.0385(17) 0.0394(17) 0.0135(14) 0.0029(12) 0.0020(12)
C8 0.0265(14) 0.0338(17) 0.0339(17) 0.0074(14) -0.0007(12) 0.0041(12)
C9 0.0246(14) 0.0400(18) 0.0434(19) 0.0104(15) -0.0019(13) 0.0049(13)
C10 0.0183(13) 0.0379(18) 0.050(2) 0.0098(15) 0.0003(13) 0.0033(12)
C11 0.0345(18) 0.085(3) 0.072(3) 0.032(2) -0.0073(17) 0.0147(18)
C12 0.0271(15) 0.043(2) 0.060(2) 0.0122(17) 0.0076(15) 0.0014(14)
C13 0.0334(17) 0.061(2) 0.063(2) 0.035(2) 0.0079(16) 0.0102(17)
C14 0.072(3) 0.082(3) 0.065(3) 0.030(2) 0.028(2) 0.022(2)
C15 0.0448(18) 0.045(2) 0.043(2) 0.0132(16) 0.0042(15) 0.0064(16)
C16 0.049(2) 0.048(2) 0.073(3) 0.023(2) 0.0114(19) -0.0032(17)
C17 0.059(2) 0.072(3) 0.065(3) 0.040(2) 0.019(2) 0.012(2)
C18 0.058(2) 0.082(3) 0.044(2) 0.031(2) 0.0064(18) 0.015(2)
C19 0.0422(18) 0.050(2) 0.045(2) 0.0152(17) -0.0023(15) 0.0067(15)
C20 0.0267(14) 0.0377(18) 0.0375(17) 0.0113(14) 0.0028(12) 0.0100(13)
C21 0.0454(19) 0.047(2) 0.059(2) 0.0211(18) 0.0104(16) 0.0151(16)
C22 0.0378(19) 0.066(3) 0.088(3) 0.028(2) 0.0041(19) 0.0033(18)
C23 0.039(2) 0.071(3) 0.129(5) 0.028(3) -0.014(3) -0.009(2)
C24 0.065(3) 0.050(3) 0.116(4) 0.006(3) -0.040(3) 0.003(2)
C25 0.078(3) 0.057(3) 0.070(3) 0.004(2) -0.011(2) 0.021(2)
C26 0.048(2) 0.052(2) 0.058(2) 0.0143(19) -0.0007(18) 0.0107(17)
C27 0.0294(15) 0.0420(19) 0.055(2) 0.0218(17) -0.0047(14) 0.0072(14)
C28 0.0234(14) 0.0454(19) 0.0374(17) 0.0116(15) 0.0029(12) 0.0030(13)
C29 0.0246(14) 0.0434(18) 0.0334(17) 0.0087(14) 0.0001(12) 0.0075(13)
C30 0.0251(15) 0.055(2) 0.0359(18) 0.0108(16) 0.0021(12) 0.0087(14)
C31 0.0233(15) 0.054(2) 0.0420(19) 0.0097(16) 0.0031(13) 0.0059(14)
C32 0.0301(18) 0.108(3) 0.073(3) 0.041(3) 0.0023(17) 0.0202(19)
C33 0.0340(17) 0.065(2) 0.051(2) 0.0131(19) 0.0104(15) 0.0012(16)
C34 0.045(2) 0.081(3) 0.059(2) 0.039(2) 0.0221(18) 0.017(2)
C35 0.119(4) 0.102(4) 0.081(3) 0.046(3) 0.061(3) 0.060(3)
C36 0.0273(15) 0.045(2) 0.048(2) 0.0116(16) 0.0044(14) 0.0046(14)
C37 0.0393(18) 0.064(3) 0.048(2) 0.0130(19) 0.0122(16) 0.0039(17)
C38 0.050(2) 0.079(3) 0.051(2) 0.031(2) 0.0118(17) 0.000(2)
C39 0.067(2) 0.066(3) 0.066(3) 0.037(2) 0.010(2) 0.017(2)
C40 0.051(2) 0.057(2) 0.047(2) 0.0189(18) 0.0100(16) 0.0197(17)
C41 0.0234(14) 0.0450(19) 0.0346(17) 0.0110(15) -0.0011(12) 0.0041(13)
C42 0.058(2) 0.055(2) 0.058(2) 0.0239(19) 0.0072(18) 0.0124(18)

loop_
_atom_type_symbol
_atom_type_description
_atom_type_scat_dispersion_real
_atom_type_scat_dispersion_imag
_atom_type_scat_source
C C 0.0033 0.0016 'International Tables Vol C Tables 4.2.6.8 and 6.1.1.4'
H H 0.0000 0.0000 'International Tables Vol C Tables 4.2.6.8 and 6.1.1.4'
N N 0.0061 0.0033 'International Tables Vol C Tables 4.2.6.8 and 6.1.1.4'
O O 0.0106 0.0060 'International Tables Vol C Tables 4.2.6.8 and 6.1.1.4'
S S 0.1246 0.1234 'International Tables Vol C Tables 4.2.6.8 and 6.1.1.4'

loop_
_geom_angle_atom_site_label_1
_geom_angle_atom_site_label_2
_geom_angle_atom_site_label_3
_geom_angle
O1 S1 O2 119.74(14)
O1 S1 N1 107.25(13)
O2 S1 N1 105.97(13)
O1 S1 C21 108.19(15)
O2 S1 C21 109.19(16)
N1 S1 C21 105.62(14)
O6 S2 O7 119.32(15)
O6 S2 N2 106.16(13)
O7 S2 N2 107.15(14)
O6 S2 C42 109.12(17)
O7 S2 C42 108.81(16)
N2 S2 C42 105.39(15)
C7 N1 C6 119.0(2)
C7 N1 S1 116.31(19)
C6 N1 S1 117.88(18)
C28 N2 C27 118.6(2)
C28 N2 S2 117.2(2)
C27 N2 S2 118.82(19)
C7 O3 C10 105.5(2)
C13 O4 C12 116.4(3)
C28 O8 C31 105.0(2)
C34 O9 C33 115.8(3)
C2 C1 C6 119.3(3)
C2 C1 H1A 120.4
C6 C1 H1A 120.4
C3 C2 C1 121.0(3)
C3 C2 H2A 119.5
C1 C2 H2A 119.5
C4 C3 C2 119.6(4)
C4 C3 H3A 120.2
C2 C3 H3A 120.2
C3 C4 C5 120.0(4)
C3 C4 H4A 120.0
C5 C4 H4A 120.0
C6 C5 C4 120.7(3)
C6 C5 H5A 119.6
C4 C5 H5A 119.6
C5 C6 C1 119.4(3)
C5 C6 N1 121.1(3)
C1 C6 N1 119.5(3)
C8 C7 O3 111.7(2)
C8 C7 N1 131.2(3)
O3 C7 N1 117.0(2)
C7 C8 C9 105.6(3)
C7 C8 C20 125.7(2)
C9 C8 C20 128.6(3)
C10 C9 C8 106.5(2)
C10 C9 C11 126.3(3)
C8 C9 C11 127.1(3)
C9 C10 O3 110.7(2)
C9 C10 C12 133.8(3)
O3 C10 C12 115.4(3)
C9 C11 H11A 109.5
C9 C11 H11B 109.5
H11A C11 H11B 109.5
C9 C11 H11C 109.5
H11A C11 H11C 109.5
H11B C11 H11C 109.5
O4 C12 C10 107.3(2)
O4 C12 H12A 110.3
C10 C12 H12A 110.3
O4 C12 H12B 110.3
C10 C12 H12B 110.3
H12A C12 H12B 108.5
O5 C13 O4 123.3(3)
O5 C13 C14 125.2(3)
O4 C13 C14 111.4(3)
C13 C14 H14A 109.5
C13 C14 H14B 109.5
H14A C14 H14B 109.5
C13 C14 H14C 109.5
H14A C14 H14C 109.5
H14B C14 H14C 109.5
C16 C15 C20 120.7(3)
C16 C15 H15A 119.6
C20 C15 H15A 119.6
C17 C16 C15 120.2(3)
C17 C16 H16A 119.9
C15 C16 H16A 119.9
C18 C17 C16 119.7(3)
C18 C17 H17A 120.1
C16 C17 H17A 120.1
C17 C18 C19 120.6(3)
C17 C18 H18A 119.7
C19 C18 H18A 119.7
C18 C19 C20 120.5(3)
C18 C19 H19A 119.7
C20 C19 H19A 119.7
C19 C20 C15 118.2(3)
C19 C20 C8 121.2(3)
C15 C20 C8 120.6(3)
S1 C21 H21A 109.5
S1 C21 H21B 109.5
H21A C21 H21B 109.5
S1 C21 H21C 109.5
H21A C21 H21C 109.5
H21B C21 H21C 109.5
C23 C22 C27 119.6(4)
C23 C22 H22A 120.2
C27 C22 H22A 120.2
C24 C23 C22 120.4(4)
C24 C23 H23A 119.8
C22 C23 H23A 119.8
C25 C24 C23 120.1(4)
C25 C24 H24A 120.0
C23 C24 H24A 120.0
C24 C25 C26 120.4(4)
C24 C25 H25A 119.8
C26 C25 H25A 119.8
C25 C26 C27 119.8(4)
C25 C26 H26A 120.1
C27 C26 H26A 120.1
C26 C27 C22 119.7(3)
C26 C27 N2 120.5(3)
C22 C27 N2 119.8(3)
C29 C28 O8 111.8(2)
C29 C28 N2 131.6(3)
O8 C28 N2 116.6(3)
C28 C29 C30 105.4(3)
C28 C29 C41 127.6(2)
C30 C29 C41 126.8(3)
C31 C30 C29 106.8(3)
C31 C30 C32 126.7(3)
C29 C30 C32 126.5(3)
C30 C31 O8 111.0(2)
C30 C31 C33 133.4(3)
O8 C31 C33 115.6(3)
C30 C32 H32A 109.5
C30 C32 H32B 109.5
H32A C32 H32B 109.5
C30 C32 H32C 109.5
H32A C32 H32C 109.5
H32B C32 H32C 109.5
O9 C33 C31 108.0(3)
O9 C33 H33A 110.1
C31 C33 H33A 110.1
O9 C33 H33B 110.1
C31 C33 H33B 110.1
H33A C33 H33B 108.4
O10 C34 O9 122.1(4)
O10 C34 C35 126.1(4)
O9 C34 C35 111.8(4)
C34 C35 H35A 109.5
C34 C35 H35B 109.5
H35A C35 H35B 109.5
C34 C35 H35C 109.5
H35A C35 H35C 109.5
H35B C35 H35C 109.5
C37 C36 C41 120.5(3)
C37 C36 H36A 119.8
C41 C36 H36A 119.8
C38 C37 C36 120.0(3)
C38 C37 H37A 120.0
C36 C37 H37A 120.0
C39 C38 C37 119.9(3)
C39 C38 H38A 120.0
C37 C38 H38A 120.0
C38 C39 C40 120.2(4)
C38 C39 H39A 119.9
C40 C39 H39A 119.9
C41 C40 C39 120.7(3)
C41 C40 H40A 119.7
C39 C40 H40A 119.7
C40 C41 C36 118.6(3)
C40 C41 C29 121.3(3)
C36 C41 C29 120.0(3)
S2 C42 H42A 109.5
S2 C42 H42B 109.5
H42A C42 H42B 109.5
S2 C42 H42C 109.5
H42A C42 H42C 109.5
H42B C42 H42C 109.5

loop_
_geom_bond_atom_site_label_1
_geom_bond_atom_site_label_2
_geom_bond_distance
S1 O1 1.421(2)
S1 O2 1.422(2)
S1 N1 1.667(2)
S1 C21 1.751(3)
S2 O6 1.420(2)
S2 O7 1.421(2)
S2 N2 1.669(3)
S2 C42 1.751(3)
N1 C7 1.410(3)
N1 C6 1.455(4)
N2 C28 1.406(3)
N2 C27 1.449(4)
O3 C7 1.372(3)
O3 C10 1.379(3)
O4 C13 1.342(4)
O4 C12 1.453(4)
O5 C13 1.198(4)
O8 C28 1.378(3)
O8 C31 1.380(3)
O9 C34 1.328(4)
O9 C33 1.441(4)
O10 C34 1.185(5)
C1 C2 1.377(5)
C1 C6 1.390(4)
C1 H1A 0.9300
C2 C3 1.374(6)
C2 H2A 0.9300
C3 C4 1.368(5)
C3 H3A 0.9300
C4 C5 1.379(5)
C4 H4A 0.9300
C5 C6 1.371(4)
C5 H5A 0.9300
C7 C8 1.346(4)
C8 C9 1.444(4)
C8 C20 1.479(4)
C9 C10 1.350(4)
C9 C11 1.500(4)
C10 C12 1.482(4)
C11 H11A 0.9600
C11 H11B 0.9600
C11 H11C 0.9600
C12 H12A 0.9700
C12 H12B 0.9700
C13 C14 1.489(5)
C14 H14A 0.9600
C14 H14B 0.9600
C14 H14C 0.9600
C15 C16 1.384(5)
C15 C20 1.386(4)
C15 H15A 0.9300
C16 C17 1.369(5)
C16 H16A 0.9300
C17 C18 1.365(5)
C17 H17A 0.9300
C18 C19 1.381(5)
C18 H18A 0.9300
C19 C20 1.385(4)
C19 H19A 0.9300
C21 H21A 0.9600
C21 H21B 0.9600
C21 H21C 0.9600
C22 C23 1.379(6)
C22 C27 1.381(4)
C22 H22A 0.9300
C23 C24 1.367(6)
C23 H23A 0.9300
C24 C25 1.363(6)
C24 H24A 0.9300
C25 C26 1.379(5)
C25 H25A 0.9300
C26 C27 1.379(5)
C26 H26A 0.9300
C28 C29 1.344(4)
C29 C30 1.444(4)
C29 C41 1.483(4)
C30 C31 1.339(4)
C30 C32 1.501(4)
C31 C33 1.484(4)
C32 H32A 0.9600
C32 H32B 0.9600
C32 H32C 0.9600
C33 H33A 0.9700
C33 H33B 0.9700
C34 C35 1.484(6)
C35 H35A 0.9600
C35 H35B 0.9600
C35 H35C 0.9600
C36 C37 1.382(4)
C36 C41 1.390(4)
C36 H36A 0.9300
C37 C38 1.373(5)
C37 H37A 0.9300
C38 C39 1.372(5)
C38 H38A 0.9300
C39 C40 1.381(5)
C39 H39A 0.9300
C40 C41 1.379(4)
C40 H40A 0.9300
C42 H42A 0.9600
C42 H42B 0.9600
C42 H42C 0.9600

loop_
_geom_torsion_atom_site_label_1
_geom_torsion_atom_site_label_2
_geom_torsion_atom_site_label_3
_geom_torsion_atom_site_label_4
_geom_torsion
O1 S1 N1 C7 159.1(2)
O2 S1 N1 C7 30.1(2)
C21 S1 N1 C7 -85.6(2)
O1 S1 N1 C6 -49.9(2)
O2 S1 N1 C6 -178.9(2)
C21 S1 N1 C6 65.3(2)
O6 S2 N2 C28 29.8(3)
O7 S2 N2 C28 158.3(2)
C42 S2 N2 C28 -85.9(2)
O6 S2 N2 C27 -176.6(2)
O7 S2 N2 C27 -48.0(3)
C42 S2 N2 C27 67.7(3)
C6 C1 C2 C3 -1.1(6)
C1 C2 C3 C4 -0.7(6)
C2 C3 C4 C5 1.2(6)
C3 C4 C5 C6 0.2(5)
C4 C5 C6 C1 -2.0(5)
C4 C5 C6 N1 178.8(3)
C2 C1 C6 C5 2.4(5)
C2 C1 C6 N1 -178.4(3)
C7 N1 C6 C5 38.2(4)
S1 N1 C6 C5 -111.9(3)
C7 N1 C6 C1 -140.9(3)
S1 N1 C6 C1 68.9(3)
C10 O3 C7 C8 -0.2(3)
C10 O3 C7 N1 -176.6(2)
C6 N1 C7 C8 98.7(4)
S1 N1 C7 C8 -110.8(3)
C6 N1 C7 O3 -85.9(3)
S1 N1 C7 O3 64.7(3)
O3 C7 C8 C9 0.3(3)
N1 C7 C8 C9 176.0(3)
O3 C7 C8 C20 179.6(3)
N1 C7 C8 C20 -4.7(5)
C7 C8 C9 C10 -0.2(3)
C20 C8 C9 C10 -179.5(3)
C7 C8 C9 C11 176.9(3)
C20 C8 C9 C11 -2.4(5)
C8 C9 C10 O3 0.1(3)
C11 C9 C10 O3 -177.1(3)
C8 C9 C10 C12 175.8(3)
C11 C9 C10 C12 -1.4(6)
C7 O3 C10 C9 0.1(3)
C7 O3 C10 C12 -176.5(2)
C13 O4 C12 C10 -170.6(3)
C9 C10 C12 O4 -94.6(4)
O3 C10 C12 O4 81.0(3)
C12 O4 C13 O5 3.4(5)
C12 O4 C13 C14 -176.5(3)
C20 C15 C16 C17 0.1(5)
C15 C16 C17 C18 0.5(6)
C16 C17 C18 C19 0.2(6)
C17 C18 C19 C20 -1.4(5)
C18 C19 C20 C15 2.0(5)
C18 C19 C20 C8 -176.9(3)
C16 C15 C20 C19 -1.3(5)
C16 C15 C20 C8 177.5(3)
C7 C8 C20 C19 131.6(3)
C9 C8 C20 C19 -49.2(4)
C7 C8 C20 C15 -47.2(4)
C9 C8 C20 C15 132.0(3)
C27 C22 C23 C24 -1.5(6)
C22 C23 C24 C25 -0.6(7)
C23 C24 C25 C26 1.6(7)
C24 C25 C26 C27 -0.4(6)
C25 C26 C27 C22 -1.7(5)
C25 C26 C27 N2 179.7(3)
C23 C22 C27 C26 2.6(5)
C23 C22 C27 N2 -178.8(3)
C28 N2 C27 C26 42.0(4)
S2 N2 C27 C26 -111.4(3)
C28 N2 C27 C22 -136.6(3)
S2 N2 C27 C22 70.1(4)
C31 O8 C28 C29 0.4(3)
C31 O8 C28 N2 178.8(3)
C27 N2 C28 C29 91.2(4)
S2 N2 C28 C29 -115.1(3)
C27 N2 C28 O8 -86.9(3)
S2 N2 C28 O8 66.8(3)
O8 C28 C29 C30 0.4(3)
N2 C28 C29 C30 -177.8(3)
O8 C28 C29 C41 -175.3(3)
N2 C28 C29 C41 6.5(6)
C28 C29 C30 C31 -1.0(3)
C41 C29 C30 C31 174.7(3)
C28 C29 C30 C32 179.8(3)
C41 C29 C30 C32 -4.5(5)
C29 C30 C31 O8 1.3(4)
C32 C30 C31 O8 -179.6(3)
C29 C30 C31 C33 -176.6(3)
C32 C30 C31 C33 2.5(6)
C28 O8 C31 C30 -1.0(3)
C28 O8 C31 C33 177.3(3)
C34 O9 C33 C31 179.6(3)
C30 C31 C33 O9 -96.8(4)
O8 C31 C33 O9 85.4(3)
C33 O9 C34 O10 2.9(6)
C33 O9 C34 C35 -177.6(3)
C41 C36 C37 C38 1.4(5)
C36 C37 C38 C39 0.8(5)
C37 C38 C39 C40 -1.5(6)
C38 C39 C40 C41 0.0(6)
C39 C40 C41 C36 2.2(5)
C39 C40 C41 C29 -174.5(3)
C37 C36 C41 C40 -2.8(4)
C37 C36 C41 C29 173.9(3)
C28 C29 C41 C40 -135.2(3)
C30 C29 C41 C40 50.0(4)
C28 C29 C41 C36 48.1(4)
C30 C29 C41 C36 -126.7(3)
